data_2223929
loop_
_publ_author_name
'Yue, Xi-Gui'

_publ_section_title
;
 1-Decyloxy-4-nitrobenzene
;
_journal_coeditor_code NG2644
_journal_issue 11
_journal_name_full 'Acta Crystallographica Section E'
_journal_page_first o2627
_journal_paper_doi 10.1107/S160053680903921X
_journal_volume 65
_journal_year 2009
_chemical_formula_iupac 'C16 H25 N O3'
_chemical_formula_moiety 'C16 H25 N O3'
_chemical_formula_sum 'C16 H25 N O3'
_chemical_formula_weight 279.37
_chemical_name_systematic
;
1-Decyloxy-4-nitrobenzene
;
_space_group_IT_number 2
_symmetry_cell_setting triclinic
_symmetry_space_group_name_Hall '-P 1'
_symmetry_space_group_name_H-M 'P -1'
_atom_sites_solution_hydrogens geom
_atom_sites_solution_primary direct
_atom_sites_solution_secondary difmap
_audit_creation_method SHELXL-97
_cell_angle_alpha 107.410(16)
_cell_angle_beta 90.610(16)
_cell_angle_gamma 99.780(18)
_cell_formula_units_Z 4
_cell_length_a 5.642(3)
_cell_length_b 16.065(8)
_cell_length_c 19.135(7)
_cell_measurement_reflns_used 9752
_cell_measurement_temperature 291(2)
_cell_measurement_theta_max 27.49
_cell_measurement_theta_min 3.21
_cell_volume 1627.4(13)
_computing_cell_refinement 'RAPID-AUTO (Rigaku, 1998)'
_computing_data_collection 'RAPID-AUTO (Rigaku, 1998)'
_computing_data_reduction 'CrystalStructure (Rigaku/MSC, 2002)'
_computing_molecular_graphics 'Mercury (Macrae <i>et al.</i>,  2006)'
_computing_publication_material 'SHELXL97 (Sheldrick, 2008)'
_computing_structure_refinement 'SHELXL97 (Sheldrick, 2008)'
_computing_structure_solution 'SHELXS97 (Sheldrick, 2008)'
_diffrn_ambient_temperature 291(2)
_diffrn_measured_fraction_theta_full 0.976
_diffrn_measured_fraction_theta_max 0.976
_diffrn_measurement_device_type 'Rigaku R-AXIS RAPID'
_diffrn_measurement_method \w
_diffrn_radiation_monochromator graphite
_diffrn_radiation_source 'fine-focus sealed tube'
_diffrn_radiation_type MoK\a
_diffrn_radiation_wavelength 0.71073
_diffrn_reflns_av_R_equivalents 0.0295
_diffrn_reflns_av_sigmaI/netI 0.0420
_diffrn_reflns_limit_h_max 7
_diffrn_reflns_limit_h_min -7
_diffrn_reflns_limit_k_max 20
_diffrn_reflns_limit_k_min -20
_diffrn_reflns_limit_l_max 24
_diffrn_reflns_limit_l_min -23
_diffrn_reflns_number 15990
_diffrn_reflns_theta_full 27.47
_diffrn_reflns_theta_max 27.47
_diffrn_reflns_theta_min 3.21
_diffrn_standards_decay_% 0
_diffrn_standards_interval_count 0
_diffrn_standards_interval_time 0
_diffrn_standards_number 0
_exptl_absorpt_coefficient_mu 0.078
_exptl_absorpt_correction_T_max 0.9870
_exptl_absorpt_correction_T_min 0.9844
_exptl_absorpt_correction_type multi-scan
_exptl_absorpt_process_details '(ABSCOR; Higashi, 1995)'
_exptl_crystal_colour colorless
_exptl_crystal_density_diffrn 1.140
_exptl_crystal_density_method 'not measured'
_exptl_crystal_description block
_exptl_crystal_F_000 608
_exptl_crystal_size_max 0.20
_exptl_crystal_size_mid 0.19
_exptl_crystal_size_min 0.17
_refine_diff_density_max 0.184
_refine_diff_density_min -0.172
_refine_ls_extinction_method none
_refine_ls_goodness_of_fit_ref 0.971
_refine_ls_hydrogen_treatment constr
_refine_ls_matrix_type full
_refine_ls_number_parameters 363
_refine_ls_number_reflns 7274
_refine_ls_number_restraints 0
_refine_ls_restrained_S_all 0.971
_refine_ls_R_factor_all 0.1018
_refine_ls_R_factor_gt 0.0519
_refine_ls_shift/su_max 0.000
_refine_ls_shift/su_mean 0.000
_refine_ls_structure_factor_coef Fsqd
_refine_ls_weighting_details 'calc w=1/[\s^2^(Fo^2^)+(0.1P)^2^] where P=(Fo^2^+2Fc^2^)/3'
_refine_ls_weighting_scheme calc
_refine_ls_wR_factor_gt 0.1474
_refine_ls_wR_factor_ref 0.1760
_reflns_number_gt 3970
_reflns_number_total 7274
_reflns_threshold_expression I>2\s(I)
_cod_data_source_file ng2644.cif
_cod_data_source_block I
_cod_database_code 2223929
_cod_database_fobs_code 2223929

loop_
_symmetry_equiv_pos_as_xyz
'x, y, z'
'-x, -y, -z'

loop_
_atom_site_type_symbol
_atom_site_label
_atom_site_fract_x
_atom_site_fract_y
_atom_site_fract_z
_atom_site_U_iso_or_equiv
_atom_site_adp_type
_atom_site_calc_flag
_atom_site_refinement_flags
_atom_site_occupancy
_atom_site_disorder_assembly
_atom_site_disorder_group
C C1 1.0435(3) -0.10617(12) 0.41928(9) 0.0498(4) Uani d . 1 . .
C C2 0.8180(4) -0.14170(12) 0.38389(10) 0.0552(5) Uani d . 1 . .
H H2 0.7414 -0.1982 0.3826 0.066 Uiso calc R 1 . .
C C3 0.7089(4) -0.09201(13) 0.35064(10) 0.0561(5) Uani d . 1 . .
H H3 0.5583 -0.1155 0.3258 0.067 Uiso calc R 1 . .
C C4 0.8218(3) -0.00675(12) 0.35376(9) 0.0492(4) Uani d . 1 . .
C C5 1.0481(3) 0.02798(12) 0.38982(9) 0.0518(4) Uani d . 1 . .
H H5 1.1245 0.0848 0.3920 0.062 Uiso calc R 1 . .
C C6 1.1591(3) -0.02269(13) 0.42251(9) 0.0530(5) Uani d . 1 . .
H H6 1.3112 -0.0002 0.4465 0.064 Uiso calc R 1 . .
C C7 0.7923(4) 0.12696(13) 0.32581(11) 0.0622(5) Uani d . 1 . .
H H7A 0.9486 0.1313 0.3052 0.075 Uiso calc R 1 . .
H H7B 0.8115 0.1628 0.3770 0.075 Uiso calc R 1 . .
C C8 0.6180(4) 0.15878(14) 0.28437(10) 0.0608(5) Uani d . 1 . .
H H8A 0.6685 0.2221 0.2934 0.073 Uiso calc R 1 . .
H H8B 0.4603 0.1494 0.3033 0.073 Uiso calc R 1 . .
C C9 0.5963(4) 0.11315(13) 0.20197(9) 0.0557(5) Uani d . 1 . .
H H9A 0.7539 0.1221 0.1828 0.067 Uiso calc R 1 . .
H H9B 0.5439 0.0499 0.1927 0.067 Uiso calc R 1 . .
C C10 0.4209(4) 0.14703(13) 0.16135(10) 0.0562(5) Uani d . 1 . .
H H10A 0.4705 0.2107 0.1724 0.067 Uiso calc R 1 . .
H H10B 0.2627 0.1363 0.1797 0.067 Uiso calc R 1 . .
C C11 0.4007(4) 0.10524(13) 0.07868(10) 0.0575(5) Uani d . 1 . .
H H11A 0.3507 0.0416 0.0674 0.069 Uiso calc R 1 . .
H H11B 0.5584 0.1161 0.0600 0.069 Uiso calc R 1 . .
C C12 0.2237(4) 0.14028(13) 0.03955(10) 0.0569(5) Uani d . 1 . .
H H12A 0.0659 0.1286 0.0579 0.068 Uiso calc R 1 . .
H H12B 0.2724 0.2041 0.0519 0.068 Uiso calc R 1 . .
C C13 0.2023(4) 0.10103(14) -0.04315(10) 0.0611(5) Uani d . 1 . .
H H13A 0.1537 0.0372 -0.0557 0.073 Uiso calc R 1 . .
H H13B 0.3595 0.1130 -0.0618 0.073 Uiso calc R 1 . .
C C14 0.0239(4) 0.13677(14) -0.08081(10) 0.0591(5) Uani d . 1 . .
H H14A -0.1333 0.1241 -0.0624 0.071 Uiso calc R 1 . .
H H14B 0.0715 0.2007 -0.0673 0.071 Uiso calc R 1 . .
C C15 0.0008(4) 0.10000(17) -0.16340(11) 0.0763(6) Uani d . 1 . .
H H15A 0.1577 0.1128 -0.1820 0.092 Uiso calc R 1 . .
H H15B -0.0471 0.0360 -0.1771 0.092 Uiso calc R 1 . .
C C16 -0.1776(5) 0.13638(19) -0.19974(12) 0.0838(7) Uani d . 1 . .
H H16A -0.3362 0.1198 -0.1849 0.126 Uiso calc R 1 . .
H H16B -0.1757 0.1127 -0.2521 0.126 Uiso calc R 1 . .
H H16C -0.1349 0.1999 -0.1854 0.126 Uiso calc R 1 . .
C C17 1.6603(3) 0.61062(12) 0.48056(9) 0.0483(4) Uani d . 1 . .
C C18 1.7118(3) 0.52982(12) 0.44104(9) 0.0515(4) Uani d . 1 . .
H H18 1.8424 0.5094 0.4559 0.062 Uiso calc R 1 . .
C C19 1.5682(3) 0.47936(12) 0.37915(9) 0.0528(5) Uani d . 1 . .
H H19 1.6015 0.4246 0.3518 0.063 Uiso calc R 1 . .
C C20 1.3741(3) 0.51059(12) 0.35782(9) 0.0485(4) Uani d . 1 . .
C C21 1.3281(4) 0.59306(12) 0.39760(10) 0.0550(5) Uani d . 1 . .
H H21 1.2002 0.6145 0.3824 0.066 Uiso calc R 1 . .
C C22 1.4712(3) 0.64329(12) 0.45951(10) 0.0549(5) Uani d . 1 . .
H H22 1.4402 0.6985 0.4867 0.066 Uiso calc R 1 . .
C C23 1.2354(4) 0.37683(12) 0.25940(10) 0.0599(5) Uani d . 1 . .
H H23A 1.2308 0.3412 0.2924 0.072 Uiso calc R 1 . .
H H23B 1.3861 0.3757 0.2355 0.072 Uiso calc R 1 . .
C C24 1.0252(4) 0.34081(13) 0.20304(10) 0.0597(5) Uani d . 1 . .
H H24A 0.8776 0.3485 0.2278 0.072 Uiso calc R 1 . .
H H24B 1.0193 0.2776 0.1810 0.072 Uiso calc R 1 . .
C C25 1.0330(4) 0.38395(13) 0.14233(9) 0.0577(5) Uani d . 1 . .
H H25A 1.0412 0.4473 0.1641 0.069 Uiso calc R 1 . .
H H25B 1.1786 0.3752 0.1167 0.069 Uiso calc R 1 . .
C C26 0.8174(4) 0.34758(13) 0.08732(10) 0.0596(5) Uani d . 1 . .
H H26A 0.8071 0.2840 0.0667 0.072 Uiso calc R 1 . .
H H26B 0.6725 0.3575 0.1130 0.072 Uiso calc R 1 . .
C C27 0.8234(4) 0.38781(14) 0.02524(10) 0.0636(5) Uani d . 1 . .
H H27A 0.9663 0.3766 -0.0012 0.076 Uiso calc R 1 . .
H H27B 0.8377 0.4516 0.0459 0.076 Uiso calc R 1 . .
C C28 0.6052(4) 0.35306(15) -0.02876(11) 0.0664(6) Uani d . 1 . .
H H28A 0.5915 0.2893 -0.0495 0.080 Uiso calc R 1 . .
H H28B 0.4625 0.3640 -0.0022 0.080 Uiso calc R 1 . .
C C29 0.6087(4) 0.39286(17) -0.09064(11) 0.0740(6) Uani d . 1 . .
H H29A 0.7486 0.3802 -0.1181 0.089 Uiso calc R 1 . .
H H29B 0.6282 0.4568 -0.0699 0.089 Uiso calc R 1 . .
C C30 0.3882(4) 0.36084(16) -0.14327(11) 0.0727(6) Uani d . 1 . .
H H30A 0.3688 0.2969 -0.1639 0.087 Uiso calc R 1 . .
H H30B 0.2485 0.3735 -0.1157 0.087 Uiso calc R 1 . .
C C31 0.3896(5) 0.3997(2) -0.20473(15) 0.1040(10) Uani d . 1 . .
H H31A 0.5228 0.3834 -0.2343 0.125 Uiso calc R 1 . .
H H31B 0.4206 0.4638 -0.1842 0.125 Uiso calc R 1 . .
C C32 0.1645(5) 0.3727(2) -0.25393(14) 0.0943(8) Uani d . 1 . .
H H32A 0.1262 0.3092 -0.2727 0.141 Uiso calc R 1 . .
H H32B 0.1884 0.3969 -0.2940 0.141 Uiso calc R 1 . .
H H32C 0.0344 0.3947 -0.2267 0.141 Uiso calc R 1 . .
N N1 1.1571(3) -0.15848(12) 0.45537(9) 0.0611(4) Uani d . 1 . .
N N2 1.8046(3) 0.66154(12) 0.54848(8) 0.0598(4) Uani d . 1 . .
O O1 1.0497(3) -0.23246(12) 0.45217(11) 0.0953(6) Uani d . 1 . .
O O2 1.3531(3) -0.12644(11) 0.48909(9) 0.0814(5) Uani d . 1 . .
O O3 0.6957(2) 0.03615(9) 0.31962(7) 0.0598(4) Uani d . 1 . .
O O4 1.9796(3) 0.63492(11) 0.56572(8) 0.0779(5) Uani d . 1 . .
O O5 1.7400(3) 0.72868(11) 0.58678(8) 0.0860(5) Uani d . 1 . .
O O6 1.2164(2) 0.46592(9) 0.29918(7) 0.0616(4) Uani d . 1 . .

loop_
_atom_site_aniso_label
_atom_site_aniso_U_11
_atom_site_aniso_U_22
_atom_site_aniso_U_33
_atom_site_aniso_U_12
_atom_site_aniso_U_13
_atom_site_aniso_U_23
C1 0.0558(11) 0.0542(11) 0.0446(9) 0.0219(9) 0.0075(8) 0.0163(7)
C2 0.0593(12) 0.0479(11) 0.0608(11) 0.0114(9) 0.0059(9) 0.0190(8)
C3 0.0517(11) 0.0557(12) 0.0607(11) 0.0080(9) -0.0042(9) 0.0188(9)
C4 0.0543(11) 0.0536(11) 0.0428(8) 0.0139(8) 0.0003(7) 0.0174(7)
C5 0.0569(11) 0.0500(10) 0.0489(9) 0.0059(8) -0.0016(8) 0.0181(8)
C6 0.0529(11) 0.0605(12) 0.0462(9) 0.0129(9) -0.0013(8) 0.0161(8)
C7 0.0787(14) 0.0553(12) 0.0549(10) 0.0099(10) -0.0063(10) 0.0218(9)
C8 0.0753(14) 0.0561(12) 0.0580(10) 0.0216(10) 0.0011(9) 0.0228(9)
C9 0.0632(12) 0.0560(11) 0.0547(10) 0.0197(9) 0.0011(9) 0.0223(8)
C10 0.0613(12) 0.0558(11) 0.0577(10) 0.0188(9) 0.0021(9) 0.0223(9)
C11 0.0623(12) 0.0578(12) 0.0558(10) 0.0153(9) -0.0008(9) 0.0204(9)
C12 0.0581(12) 0.0610(12) 0.0553(10) 0.0159(9) -0.0011(9) 0.0205(9)
C13 0.0654(13) 0.0649(13) 0.0536(10) 0.0150(10) -0.0033(9) 0.0171(9)
C14 0.0568(12) 0.0652(13) 0.0553(10) 0.0105(10) -0.0005(9) 0.0190(9)
C15 0.0738(15) 0.0979(18) 0.0552(11) 0.0226(13) -0.0071(10) 0.0168(11)
C16 0.0803(16) 0.113(2) 0.0585(12) 0.0234(14) -0.0106(11) 0.0247(12)
C17 0.0491(10) 0.0482(10) 0.0461(9) 0.0050(8) 0.0005(7) 0.0142(7)
C18 0.0495(10) 0.0560(11) 0.0525(10) 0.0140(8) -0.0011(8) 0.0198(8)
C19 0.0611(12) 0.0514(11) 0.0466(9) 0.0194(9) 0.0010(8) 0.0112(8)
C20 0.0532(11) 0.0513(10) 0.0417(8) 0.0115(8) -0.0008(7) 0.0144(7)
C21 0.0553(11) 0.0543(11) 0.0569(10) 0.0189(9) -0.0033(8) 0.0143(8)
C22 0.0584(11) 0.0458(10) 0.0591(10) 0.0156(8) 0.0014(9) 0.0106(8)
C23 0.0765(14) 0.0540(11) 0.0481(9) 0.0175(10) -0.0059(9) 0.0112(8)
C24 0.0676(13) 0.0561(11) 0.0509(10) 0.0060(9) -0.0048(9) 0.0130(8)
C25 0.0613(12) 0.0583(12) 0.0503(10) 0.0056(9) -0.0032(9) 0.0150(8)
C26 0.0608(12) 0.0626(12) 0.0521(10) 0.0029(10) -0.0059(9) 0.0173(9)
C27 0.0603(13) 0.0726(14) 0.0571(11) 0.0025(10) -0.0061(9) 0.0239(10)
C28 0.0628(13) 0.0753(14) 0.0598(11) -0.0001(11) -0.0096(10) 0.0261(10)
C29 0.0664(14) 0.0923(17) 0.0672(12) -0.0002(12) -0.0090(11) 0.0387(11)
C30 0.0696(14) 0.0848(16) 0.0630(12) 0.0045(12) -0.0099(10) 0.0272(11)
C31 0.0847(18) 0.150(3) 0.0893(17) -0.0053(17) -0.0188(14) 0.0705(18)
C32 0.0967(19) 0.118(2) 0.0747(15) 0.0257(16) -0.0117(14) 0.0354(14)
N1 0.0681(11) 0.0645(11) 0.0604(9) 0.0272(9) 0.0088(8) 0.0251(8)
N2 0.0583(10) 0.0597(11) 0.0558(9) 0.0045(8) -0.0032(8) 0.0128(8)
O1 0.1013(13) 0.0676(11) 0.1324(14) 0.0189(9) -0.0091(11) 0.0523(10)
O2 0.0739(11) 0.0946(12) 0.0890(11) 0.0244(9) -0.0106(9) 0.0433(9)
O3 0.0613(8) 0.0587(8) 0.0645(8) 0.0088(6) -0.0112(6) 0.0279(6)
O4 0.0709(10) 0.0857(11) 0.0717(9) 0.0151(8) -0.0216(8) 0.0163(8)
O5 0.0878(12) 0.0727(11) 0.0754(10) 0.0160(9) -0.0120(8) -0.0105(8)
O6 0.0696(9) 0.0574(8) 0.0524(7) 0.0203(6) -0.0148(6) 0.0047(6)

loop_
_atom_type_symbol
_atom_type_description
_atom_type_scat_dispersion_real
_atom_type_scat_dispersion_imag
_atom_type_scat_source
C C 0.0033 0.0016 'International Tables Vol C Tables 4.2.6.8 and 6.1.1.4'
H H 0.0000 0.0000 'International Tables Vol C Tables 4.2.6.8 and 6.1.1.4'
N N 0.0061 0.0033 'International Tables Vol C Tables 4.2.6.8 and 6.1.1.4'
O O 0.0106 0.0060 'International Tables Vol C Tables 4.2.6.8 and 6.1.1.4'

loop_
_geom_angle_atom_site_label_1
_geom_angle_atom_site_label_2
_geom_angle_atom_site_label_3
_geom_angle_site_symmetry_1
_geom_angle_site_symmetry_3
_geom_angle
_geom_angle_publ_flag
C6 C1 C2 . . 121.73(17) ?
C6 C1 N1 . . 119.66(17) ?
C2 C1 N1 . . 118.59(18) ?
C3 C2 C1 . . 118.74(18) ?
C3 C2 H2 . . 120.6 ?
C1 C2 H2 . . 120.6 ?
C2 C3 C4 . . 120.55(18) ?
C2 C3 H3 . . 119.7 ?
C4 C3 H3 . . 119.7 ?
O3 C4 C5 . . 124.92(17) ?
O3 C4 C3 . . 115.19(16) ?
C5 C4 C3 . . 119.89(17) ?
C6 C5 C4 . . 119.46(17) ?
C6 C5 H5 . . 120.3 ?
C4 C5 H5 . . 120.3 ?
C1 C6 C5 . . 119.62(17) ?
C1 C6 H6 . . 120.2 ?
C5 C6 H6 . . 120.2 ?
O3 C7 C8 . . 107.42(16) ?
O3 C7 H7A . . 110.2 ?
C8 C7 H7A . . 110.2 ?
O3 C7 H7B . . 110.2 ?
C8 C7 H7B . . 110.2 ?
H7A C7 H7B . . 108.5 ?
C7 C8 C9 . . 114.15(17) ?
C7 C8 H8A . . 108.7 ?
C9 C8 H8A . . 108.7 ?
C7 C8 H8B . . 108.7 ?
C9 C8 H8B . . 108.7 ?
H8A C8 H8B . . 107.6 ?
C10 C9 C8 . . 113.08(16) ?
C10 C9 H9A . . 109.0 ?
C8 C9 H9A . . 109.0 ?
C10 C9 H9B . . 109.0 ?
C8 C9 H9B . . 109.0 ?
H9A C9 H9B . . 107.8 ?
C9 C10 C11 . . 114.62(16) ?
C9 C10 H10A . . 108.6 ?
C11 C10 H10A . . 108.6 ?
C9 C10 H10B . . 108.6 ?
C11 C10 H10B . . 108.6 ?
H10A C10 H10B . . 107.6 ?
C10 C11 C12 . . 113.45(17) ?
C10 C11 H11A . . 108.9 ?
C12 C11 H11A . . 108.9 ?
C10 C11 H11B . . 108.9 ?
C12 C11 H11B . . 108.9 ?
H11A C11 H11B . . 107.7 ?
C13 C12 C11 . . 114.79(17) ?
C13 C12 H12A . . 108.6 ?
C11 C12 H12A . . 108.6 ?
C13 C12 H12B . . 108.6 ?
C11 C12 H12B . . 108.6 ?
H12A C12 H12B . . 107.5 ?
C12 C13 C14 . . 113.73(17) ?
C12 C13 H13A . . 108.8 ?
C14 C13 H13A . . 108.8 ?
C12 C13 H13B . . 108.8 ?
C14 C13 H13B . . 108.8 ?
H13A C13 H13B . . 107.7 ?
C15 C14 C13 . . 115.11(18) ?
C15 C14 H14A . . 108.5 ?
C13 C14 H14A . . 108.5 ?
C15 C14 H14B . . 108.5 ?
C13 C14 H14B . . 108.5 ?
H14A C14 H14B . . 107.5 ?
C16 C15 C14 . . 114.2(2) ?
C16 C15 H15A . . 108.7 ?
C14 C15 H15A . . 108.7 ?
C16 C15 H15B . . 108.7 ?
C14 C15 H15B . . 108.7 ?
H15A C15 H15B . . 107.6 ?
C15 C16 H16A . . 109.5 ?
C15 C16 H16B . . 109.5 ?
H16A C16 H16B . . 109.5 ?
C15 C16 H16C . . 109.5 ?
H16A C16 H16C . . 109.5 ?
H16B C16 H16C . . 109.5 ?
C22 C17 C18 . . 121.79(16) ?
C22 C17 N2 . . 119.07(17) ?
C18 C17 N2 . . 119.10(17) ?
C17 C18 C19 . . 119.34(17) ?
C17 C18 H18 . . 120.3 ?
C19 C18 H18 . . 120.3 ?
C18 C19 C20 . . 119.66(18) ?
C18 C19 H19 . . 120.2 ?
C20 C19 H19 . . 120.2 ?
O6 C20 C19 . . 124.99(17) ?
O6 C20 C21 . . 114.94(16) ?
C19 C20 C21 . . 120.08(16) ?
C22 C21 C20 . . 120.23(17) ?
C22 C21 H21 . . 119.9 ?
C20 C21 H21 . . 119.9 ?
C17 C22 C21 . . 118.89(18) ?
C17 C22 H22 . . 120.6 ?
C21 C22 H22 . . 120.6 ?
O6 C23 C24 . . 107.35(16) ?
O6 C23 H23A . . 110.2 ?
C24 C23 H23A . . 110.2 ?
O6 C23 H23B . . 110.2 ?
C24 C23 H23B . . 110.2 ?
H23A C23 H23B . . 108.5 ?
C23 C24 C25 . . 114.59(17) ?
C23 C24 H24A . . 108.6 ?
C25 C24 H24A . . 108.6 ?
C23 C24 H24B . . 108.6 ?
C25 C24 H24B . . 108.6 ?
H24A C24 H24B . . 107.6 ?
C26 C25 C24 . . 113.38(16) ?
C26 C25 H25A . . 108.9 ?
C24 C25 H25A . . 108.9 ?
C26 C25 H25B . . 108.9 ?
C24 C25 H25B . . 108.9 ?
H25A C25 H25B . . 107.7 ?
C27 C26 C25 . . 114.50(16) ?
C27 C26 H26A . . 108.6 ?
C25 C26 H26A . . 108.6 ?
C27 C26 H26B . . 108.6 ?
C25 C26 H26B . . 108.6 ?
H26A C26 H26B . . 107.6 ?
C26 C27 C28 . . 114.52(17) ?
C26 C27 H27A . . 108.6 ?
C28 C27 H27A . . 108.6 ?
C26 C27 H27B . . 108.6 ?
C28 C27 H27B . . 108.6 ?
H27A C27 H27B . . 107.6 ?
C29 C28 C27 . . 115.03(17) ?
C29 C28 H28A . . 108.5 ?
C27 C28 H28A . . 108.5 ?
C29 C28 H28B . . 108.5 ?
C27 C28 H28B . . 108.5 ?
H28A C28 H28B . . 107.5 ?
C28 C29 C30 . . 115.36(18) ?
C28 C29 H29A . . 108.4 ?
C30 C29 H29A . . 108.4 ?
C28 C29 H29B . . 108.4 ?
C30 C29 H29B . . 108.4 ?
H29A C29 H29B . . 107.5 ?
C31 C30 C29 . . 115.8(2) ?
C31 C30 H30A . . 108.3 ?
C29 C30 H30A . . 108.3 ?
C31 C30 H30B . . 108.3 ?
C29 C30 H30B . . 108.3 ?
H30A C30 H30B . . 107.4 ?
C30 C31 C32 . . 115.9(2) ?
C30 C31 H31A . . 108.3 ?
C32 C31 H31A . . 108.3 ?
C30 C31 H31B . . 108.3 ?
C32 C31 H31B . . 108.3 ?
H31A C31 H31B . . 107.4 ?
C31 C32 H32A . . 109.5 ?
C31 C32 H32B . . 109.5 ?
H32A C32 H32B . . 109.5 ?
C31 C32 H32C . . 109.5 ?
H32A C32 H32C . . 109.5 ?
H32B C32 H32C . . 109.5 ?
O1 N1 O2 . . 122.39(18) ?
O1 N1 C1 . . 118.43(18) ?
O2 N1 C1 . . 119.15(18) ?
O4 N2 O5 . . 122.67(17) ?
O4 N2 C17 . . 119.36(18) ?
O5 N2 C17 . . 117.95(17) ?
C4 O3 C7 . . 118.14(14) ?
C20 O6 C23 . . 118.71(14) ?

loop_
_geom_bond_atom_site_label_1
_geom_bond_atom_site_label_2
_geom_bond_site_symmetry_2
_geom_bond_distance
_geom_bond_publ_flag
C1 C6 . 1.371(3) ?
C1 C2 . 1.381(3) ?
C1 N1 . 1.454(2) ?
C2 C3 . 1.372(3) ?
C2 H2 . 0.9300 ?
C3 C4 . 1.393(3) ?
C3 H3 . 0.9300 ?
C4 O3 . 1.354(2) ?
C4 C5 . 1.388(3) ?
C5 C6 . 1.384(2) ?
C5 H5 . 0.9300 ?
C6 H6 . 0.9300 ?
C7 O3 . 1.437(2) ?
C7 C8 . 1.501(3) ?
C7 H7A . 0.9700 ?
C7 H7B . 0.9700 ?
C8 C9 . 1.521(3) ?
C8 H8A . 0.9700 ?
C8 H8B . 0.9700 ?
C9 C10 . 1.516(2) ?
C9 H9A . 0.9700 ?
C9 H9B . 0.9700 ?
C10 C11 . 1.517(3) ?
C10 H10A . 0.9700 ?
C10 H10B . 0.9700 ?
C11 C12 . 1.517(3) ?
C11 H11A . 0.9700 ?
C11 H11B . 0.9700 ?
C12 C13 . 1.513(3) ?
C12 H12A . 0.9700 ?
C12 H12B . 0.9700 ?
C13 C14 . 1.513(3) ?
C13 H13A . 0.9700 ?
C13 H13B . 0.9700 ?
C14 C15 . 1.508(3) ?
C14 H14A . 0.9700 ?
C14 H14B . 0.9700 ?
C15 C16 . 1.506(3) ?
C15 H15A . 0.9700 ?
C15 H15B . 0.9700 ?
C16 H16A . 0.9600 ?
C16 H16B . 0.9600 ?
C16 H16C . 0.9600 ?
C17 C22 . 1.373(3) ?
C17 C18 . 1.374(3) ?
C17 N2 . 1.462(2) ?
C18 C19 . 1.378(2) ?
C18 H18 . 0.9300 ?
C19 C20 . 1.385(3) ?
C19 H19 . 0.9300 ?
C20 O6 . 1.359(2) ?
C20 C21 . 1.385(3) ?
C21 C22 . 1.375(2) ?
C21 H21 . 0.9300 ?
C22 H22 . 0.9300 ?
C23 O6 . 1.429(2) ?
C23 C24 . 1.507(3) ?
C23 H23A . 0.9700 ?
C23 H23B . 0.9700 ?
C24 C25 . 1.518(3) ?
C24 H24A . 0.9700 ?
C24 H24B . 0.9700 ?
C25 C26 . 1.514(2) ?
C25 H25A . 0.9700 ?
C25 H25B . 0.9700 ?
C26 C27 . 1.511(3) ?
C26 H26A . 0.9700 ?
C26 H26B . 0.9700 ?
C27 C28 . 1.513(3) ?
C27 H27A . 0.9700 ?
C27 H27B . 0.9700 ?
C28 C29 . 1.504(3) ?
C28 H28A . 0.9700 ?
C28 H28B . 0.9700 ?
C29 C30 . 1.507(3) ?
C29 H29A . 0.9700 ?
C29 H29B . 0.9700 ?
C30 C31 . 1.487(3) ?
C30 H30A . 0.9700 ?
C30 H30B . 0.9700 ?
C31 C32 . 1.494(3) ?
C31 H31A . 0.9700 ?
C31 H31B . 0.9700 ?
C32 H32A . 0.9600 ?
C32 H32B . 0.9600 ?
C32 H32C . 0.9600 ?
N1 O1 . 1.222(2) ?
N1 O2 . 1.223(2) ?
N2 O4 . 1.220(2) ?
N2 O5 . 1.225(2) ?

loop_
_geom_hbond_atom_site_label_D
_geom_hbond_atom_site_label_H
_geom_hbond_atom_site_label_A
_geom_hbond_site_symmetry_A
_geom_hbond_distance_DH
_geom_hbond_distance_HA
_geom_hbond_distance_DA
_geom_hbond_angle_DHA
C6 H6 O2 2_856 0.93 2.53 3.378(3) 152.2
C7 H7B O5 2_866 0.97 2.77 3.263(3) 112.3
C18 H18 O4 2_966 0.93 2.60 3.379(3) 141.2
C21 H21 O1 1_565 0.93 2.70 3.346(3) 126.8
C22 H22 O1 1_565 0.93 2.79 3.381(3) 122.8
